data_4331839
loop_
_publ_author_name
'L\"u, Zhengliang'
'Yuan, Mei'
'Pan, Feng'
'Gao, Song'
'Zhang, Deqing'
'Zhu, Daoben'

_publ_section_title
;
 Syntheses, Crystal Structures, and Magnetic Characterization of Five New
 Dimeric Manganese(III) Tetradentate Schiff Base Complexes Exhibiting
 Single-Molecule-Magnet Behavior
;
_journal_issue 9
_journal_name_full 'Inorganic Chemistry'
_journal_page_first 3538
_journal_page_last 3548
_journal_paper_doi 10.1021/ic051648l
_journal_volume 45
_journal_year 2006
_chemical_formula_sum 'C48 H58 Mn2 N4 O12'
_chemical_formula_weight 992.86
_chemical_name_systematic
; 
 ? 
;
_space_group_IT_number 14
_symmetry_cell_setting monoclinic
_symmetry_space_group_name_Hall '-P 2ybc'
_symmetry_space_group_name_H-M 'P 1 21/c 1'
_atom_sites_solution_hydrogens geom
_atom_sites_solution_primary direct
_atom_sites_solution_secondary difmap
_audit_creation_method SHELXL-97
_cell_angle_alpha 90.00
_cell_angle_beta 105.42(3)
_cell_angle_gamma 90.00
_cell_formula_units_Z 2
_cell_length_a 11.024(2)
_cell_length_b 18.905(4)
_cell_length_c 12.107(2)
_cell_measurement_temperature 293(2)
_cell_volume 2432.4(9)
_computing_cell_refinement 'Bruker XSCANS'
_computing_data_collection 'Bruker XSCANS'
_computing_data_reduction 'Bruker SHELXTL'
_computing_molecular_graphics 'Bruker SHELXTL'
_computing_publication_material 'Bruker SHELXTL'
_computing_structure_refinement 'SHELXL-97 (Sheldrick, 1997)'
_computing_structure_solution 'SHELXS-97 (Sheldrick, 1990)'
_diffrn_ambient_temperature 293(2)
_diffrn_measured_fraction_theta_full 0.949
_diffrn_measured_fraction_theta_max 0.949
_diffrn_measurement_device_type 'Bruker P4'
_diffrn_measurement_method '\w scans'
_diffrn_radiation_monochromator graphite
_diffrn_radiation_source 'fine-focus sealed tube'
_diffrn_radiation_type MoK\a
_diffrn_radiation_wavelength 0.71073
_diffrn_reflns_av_R_equivalents 0.0290
_diffrn_reflns_av_sigmaI/netI 0.0400
_diffrn_reflns_limit_h_max 14
_diffrn_reflns_limit_h_min -16
_diffrn_reflns_limit_k_max 27
_diffrn_reflns_limit_k_min -29
_diffrn_reflns_limit_l_max 16
_diffrn_reflns_limit_l_min -18
_diffrn_reflns_number 23257
_diffrn_reflns_theta_full 33.52
_diffrn_reflns_theta_max 33.52
_diffrn_reflns_theta_min 2.05
_exptl_absorpt_coefficient_mu 0.583
_exptl_absorpt_correction_type none
_exptl_crystal_colour RED-BLACK
_exptl_crystal_density_diffrn 1.356
_exptl_crystal_density_method 'not measured'
_exptl_crystal_description BLOCK
_exptl_crystal_F_000 1040
_exptl_crystal_size_max 0.21
_exptl_crystal_size_mid 0.18
_exptl_crystal_size_min 0.03
_refine_diff_density_max 0.586
_refine_diff_density_min -0.320
_refine_diff_density_rms 0.079
_refine_ls_extinction_method none
_refine_ls_goodness_of_fit_ref 1.080
_refine_ls_hydrogen_treatment constr
_refine_ls_matrix_type full
_refine_ls_number_parameters 298
_refine_ls_number_reflns 9072
_refine_ls_number_restraints 0
_refine_ls_restrained_S_all 1.080
_refine_ls_R_factor_all 0.0792
_refine_ls_R_factor_gt 0.0604
_refine_ls_shift/su_max 0.001
_refine_ls_shift/su_mean 0.000
_refine_ls_structure_factor_coef Fsqd
_refine_ls_weighting_details 'calc w=1/[\s^2^(Fo^2^)+(0.0737P)^2^+0.5944P] where P=(Fo^2^+2Fc^2^)/3'
_refine_ls_weighting_scheme calc
_refine_ls_wR_factor_gt 0.1425
_refine_ls_wR_factor_ref 0.1537
_reflns_number_gt 6993
_reflns_number_total 9072
_reflns_threshold_expression >2sigma(I)
_cod_data_source_file ic051648lsup1.cif
_cod_data_source_block 1
_cod_depositor_comments
;
The following automatic conversions were performed:

'_symmetry_cell_setting' value 'Monoclinic' changed to 'monoclinic'
according to /home/saulius/struct/CIF-dictionaries/cif_core.dic
dictionary named 'cif_core.dic' version 2.4.2 from 2011-04-26.

Automatic conversion script
Id: cif_fix_values 1891 2012-01-12 08:04:46Z andrius 
;
_cod_original_cell_volume 2432.4(8)
_cod_original_sg_symbol_H-M 'P2(1)/c  '
_cod_database_code 4331839

loop_
_symmetry_equiv_pos_as_xyz
'x, y, z'
'-x, y+1/2, -z+1/2'
'-x, -y, -z'
'x, -y-1/2, z-1/2'

loop_
_atom_site_label
_atom_site_type_symbol
_atom_site_fract_x
_atom_site_fract_y
_atom_site_fract_z
_atom_site_U_iso_or_equiv
_atom_site_adp_type
_atom_site_occupancy
_atom_site_symmetry_multiplicity
_atom_site_calc_flag
_atom_site_refinement_flags
Mn1 Mn 0.06756(2) 0.414007(13) 0.48373(2) 0.02900(8) Uani 1 1 d .
N1 N 0.06739(13) 0.34239(7) 0.60277(12) 0.0285(3) Uani 1 1 d .
N2 N -0.09895(13) 0.37039(7) 0.41284(12) 0.0286(3) Uani 1 1 d .
O1 O 0.21343(12) 0.45758(7) 0.57162(12) 0.0381(3) Uani 1 1 d .
O2 O 0.03119(12) 0.49191(7) 0.38237(11) 0.0362(3) Uani 1 1 d .
O3 O 0.15373(13) 0.35264(7) 0.37986(13) 0.0427(3) Uani 1 1 d .
O4 O 0.27417(16) 0.31378(9) 0.27537(18) 0.0620(5) Uani 1 1 d .
O5 O 0.38993(15) 0.70401(11) 0.87586(17) 0.0623(5) Uani 1 1 d .
O6 O 0.52288(18) 0.66501(10) 0.7868(2) 0.0752(6) Uani 1 1 d .
H6B H 0.5887 0.6779 0.7737 0.113 Uiso 1 1 calc R
C1 C 0.26052(18) 0.38313(11) 0.73732(18) 0.0394(4) Uani 1 1 d .
C2 C 0.28672(17) 0.43984(10) 0.67264(18) 0.0372(4) Uani 1 1 d .
C3 C 0.3957(2) 0.48030(14) 0.7181(2) 0.0559(6) Uani 1 1 d .
H3A H 0.4148 0.5179 0.6761 0.067 Uiso 1 1 calc R
C4 C 0.4741(3) 0.46486(18) 0.8240(3) 0.0777(9) Uani 1 1 d .
H4A H 0.5452 0.4925 0.8533 0.093 Uiso 1 1 calc R
C5 C 0.4488(3) 0.40880(19) 0.8877(3) 0.0865(11) Uani 1 1 d .
H5A H 0.5029 0.3986 0.9590 0.104 Uiso 1 1 calc R
C6 C 0.3441(3) 0.36858(16) 0.8453(2) 0.0657(7) Uani 1 1 d .
H6A H 0.3274 0.3308 0.8883 0.079 Uiso 1 1 calc R
C7 C 0.15306(17) 0.33788(9) 0.69860(16) 0.0345(4) Uani 1 1 d .
H7A H 0.1443 0.3015 0.7477 0.041 Uiso 1 1 calc R
C8 C -0.03259(16) 0.28610(9) 0.56986(15) 0.0307(3) Uani 1 1 d .
C9 C 0.0229(2) 0.22839(10) 0.5090(2) 0.0431(4) Uani 1 1 d .
H9A H 0.0946 0.2076 0.5620 0.065 Uiso 1 1 calc R
H9B H 0.0483 0.2488 0.4460 0.065 Uiso 1 1 calc R
H9C H -0.0394 0.1926 0.4808 0.065 Uiso 1 1 calc R
C10 C -0.0648(2) 0.25481(11) 0.67480(18) 0.0429(4) Uani 1 1 d .
H10A H 0.0087 0.2331 0.7237 0.064 Uiso 1 1 calc R
H10B H -0.1298 0.2200 0.6507 0.064 Uiso 1 1 calc R
H10C H -0.0937 0.2917 0.7160 0.064 Uiso 1 1 calc R
C11 C -0.14999(16) 0.32214(9) 0.48787(15) 0.0294(3) Uani 1 1 d .
C12 C -0.24113(19) 0.26716(11) 0.41905(17) 0.0413(4) Uani 1 1 d .
H12A H -0.3122 0.2907 0.3696 0.062 Uiso 1 1 calc R
H12B H -0.2693 0.2367 0.4706 0.062 Uiso 1 1 calc R
H12C H -0.1991 0.2396 0.3738 0.062 Uiso 1 1 calc R
C13 C -0.22103(18) 0.36939(11) 0.55229(18) 0.0386(4) Uani 1 1 d .
H13A H -0.2922 0.3903 0.4988 0.058 Uiso 1 1 calc R
H13B H -0.1660 0.4060 0.5918 0.058 Uiso 1 1 calc R
H13C H -0.2495 0.3414 0.6067 0.058 Uiso 1 1 calc R
C14 C -0.12917(17) 0.43543(10) 0.23490(16) 0.0338(3) Uani 1 1 d .
C15 C -0.03395(17) 0.48626(9) 0.27292(15) 0.0321(3) Uani 1 1 d .
C16 C -0.0109(2) 0.53455(10) 0.19263(17) 0.0416(4) Uani 1 1 d .
H16A H 0.0533 0.5677 0.2154 0.050 Uiso 1 1 calc R
C17 C -0.0822(2) 0.53323(12) 0.08087(19) 0.0512(5) Uani 1 1 d .
H17A H -0.0664 0.5661 0.0292 0.061 Uiso 1 1 calc R
C18 C -0.1774(3) 0.48389(14) 0.04350(19) 0.0561(6) Uani 1 1 d .
H18A H -0.2249 0.4835 -0.0325 0.067 Uiso 1 1 calc R
C19 C -0.2007(2) 0.43584(12) 0.11990(18) 0.0454(5) Uani 1 1 d .
H19A H -0.2649 0.4029 0.0953 0.054 Uiso 1 1 calc R
C20 C -0.16354(16) 0.38516(9) 0.31065(15) 0.0318(3) Uani 1 1 d .
H20A H -0.2393 0.3613 0.2831 0.038 Uiso 1 1 calc R
C21 C 0.24087(19) 0.36118(11) 0.33145(19) 0.0415(4) Uani 1 1 d .
C22 C 0.3065(3) 0.43135(16) 0.3421(3) 0.0870(12) Uani 1 1 d .
H22A H 0.3700 0.4300 0.3012 0.131 Uiso 1 1 calc R
H22B H 0.3449 0.4413 0.4215 0.131 Uiso 1 1 calc R
H22C H 0.2465 0.4677 0.3105 0.131 Uiso 1 1 calc R
C23 C 0.48937(19) 0.71078(12) 0.85359(19) 0.0452(5) Uani 1 1 d .
C24 C 0.5770(3) 0.76943(18) 0.8988(3) 0.0819(10) Uani 1 1 d .
H24A H 0.5418 0.7992 0.9466 0.123 Uiso 1 1 calc R
H24B H 0.5904 0.7967 0.8362 0.123 Uiso 1 1 calc R
H24C H 0.6559 0.7505 0.9430 0.123 Uiso 1 1 calc R

loop_
_atom_site_aniso_label
_atom_site_aniso_U_11
_atom_site_aniso_U_22
_atom_site_aniso_U_33
_atom_site_aniso_U_23
_atom_site_aniso_U_13
_atom_site_aniso_U_12
Mn1 0.02747(13) 0.02827(13) 0.03104(14) 0.00398(10) 0.00740(10) -0.00452(9)
N1 0.0296(6) 0.0256(6) 0.0317(7) 0.0001(5) 0.0107(5) -0.0016(5)
N2 0.0295(6) 0.0284(6) 0.0291(7) 0.0015(5) 0.0100(5) -0.0038(5)
O1 0.0328(6) 0.0375(7) 0.0408(7) 0.0042(6) 0.0041(5) -0.0081(5)
O2 0.0413(7) 0.0322(6) 0.0329(6) 0.0042(5) 0.0062(5) -0.0083(5)
O3 0.0435(7) 0.0402(7) 0.0516(8) -0.0057(6) 0.0249(7) -0.0068(6)
O4 0.0584(10) 0.0572(10) 0.0844(13) -0.0245(9) 0.0434(10) -0.0106(8)
O5 0.0431(9) 0.0810(12) 0.0703(12) -0.0135(10) 0.0282(8) -0.0130(8)
O6 0.0566(11) 0.0735(13) 0.1090(17) -0.0363(12) 0.0457(11) -0.0183(9)
C1 0.0340(9) 0.0419(10) 0.0385(10) 0.0036(8) 0.0027(7) 0.0003(7)
C2 0.0279(8) 0.0374(9) 0.0445(10) -0.0012(8) 0.0062(7) -0.0008(7)
C3 0.0362(10) 0.0604(14) 0.0628(15) 0.0068(12) -0.0013(10) -0.0131(10)
C4 0.0456(14) 0.088(2) 0.081(2) 0.0136(17) -0.0163(13) -0.0227(14)
C5 0.0608(17) 0.104(3) 0.0693(19) 0.0244(18) -0.0273(15) -0.0205(17)
C6 0.0538(14) 0.0748(17) 0.0552(15) 0.0207(13) -0.0091(11) -0.0112(12)
C7 0.0347(8) 0.0321(8) 0.0357(9) 0.0069(7) 0.0076(7) 0.0013(6)
C8 0.0351(8) 0.0260(7) 0.0318(8) 0.0023(6) 0.0104(7) -0.0048(6)
C9 0.0496(11) 0.0279(8) 0.0543(12) -0.0050(8) 0.0181(9) 0.0009(7)
C10 0.0481(11) 0.0435(10) 0.0382(10) 0.0112(8) 0.0134(8) -0.0098(8)
C11 0.0304(7) 0.0294(7) 0.0304(8) 0.0000(6) 0.0118(6) -0.0066(6)
C12 0.0444(10) 0.0405(10) 0.0384(10) -0.0005(8) 0.0099(8) -0.0179(8)
C13 0.0350(9) 0.0435(10) 0.0422(10) -0.0001(8) 0.0185(8) -0.0005(7)
C14 0.0367(9) 0.0331(8) 0.0315(8) 0.0026(7) 0.0087(7) -0.0019(7)
C15 0.0373(8) 0.0294(8) 0.0311(8) 0.0032(6) 0.0117(7) 0.0001(6)
C16 0.0551(12) 0.0349(9) 0.0373(10) 0.0044(8) 0.0166(9) -0.0077(8)
C17 0.0716(15) 0.0469(11) 0.0365(10) 0.0112(9) 0.0169(10) -0.0051(10)
C18 0.0692(15) 0.0614(14) 0.0317(10) 0.0105(10) 0.0029(10) -0.0092(12)
C19 0.0491(11) 0.0471(11) 0.0350(10) 0.0033(8) 0.0025(8) -0.0073(9)
C20 0.0313(8) 0.0320(8) 0.0322(8) 0.0000(6) 0.0084(6) -0.0044(6)
C21 0.0393(10) 0.0400(10) 0.0496(11) -0.0010(8) 0.0196(9) -0.0032(8)
C22 0.094(2) 0.0554(15) 0.144(3) -0.0262(18) 0.087(2) -0.0300(15)
C23 0.0364(10) 0.0551(12) 0.0449(11) -0.0002(9) 0.0123(8) -0.0044(8)
C24 0.0695(18) 0.087(2) 0.101(2) -0.0324(19) 0.0441(18) -0.0329(16)

loop_
_atom_type_symbol
_atom_type_description
_atom_type_scat_dispersion_real
_atom_type_scat_dispersion_imag
_atom_type_scat_source
C C 0.0033 0.0016 'International Tables Vol C Tables 4.2.6.8 and 6.1.1.4'
H H 0.0000 0.0000 'International Tables Vol C Tables 4.2.6.8 and 6.1.1.4'
N N 0.0061 0.0033 'International Tables Vol C Tables 4.2.6.8 and 6.1.1.4'
O O 0.0106 0.0060 'International Tables Vol C Tables 4.2.6.8 and 6.1.1.4'
Mn Mn 0.3368 0.7283 'International Tables Vol C Tables 4.2.6.8 and 6.1.1.4'

loop_
_geom_angle_atom_site_label_1
_geom_angle_atom_site_label_2
_geom_angle_atom_site_label_3
_geom_angle
O1 Mn1 O2 91.61(6)
O1 Mn1 N1 93.11(6)
O2 Mn1 N1 164.83(6)
O1 Mn1 N2 170.36(6)
O2 Mn1 N2 91.77(6)
N1 Mn1 N2 81.43(6)
O1 Mn1 O3 97.24(6)
O2 Mn1 O3 95.32(6)
N1 Mn1 O3 98.36(6)
N2 Mn1 O3 91.43(6)
C7 N1 C8 120.02(14)
C7 N1 Mn1 123.96(12)
C8 N1 Mn1 115.65(11)
C20 N2 C11 121.02(14)
C20 N2 Mn1 122.56(12)
C11 N2 Mn1 116.32(11)
C2 O1 Mn1 129.74(12)
C15 O2 Mn1 123.22(11)
C21 O3 Mn1 136.42(14)
C2 C1 C6 119.03(19)
C2 C1 C7 123.24(17)
C6 C1 C7 117.73(19)
O1 C2 C1 123.13(17)
O1 C2 C3 118.28(19)
C1 C2 C3 118.58(19)
C4 C3 C2 120.6(2)
C3 C4 C5 120.9(2)
C6 C5 C4 119.6(3)
C5 C6 C1 121.3(3)
N1 C7 C1 126.72(17)
N1 C8 C10 111.66(15)
N1 C8 C9 105.80(14)
C10 C8 C9 109.60(16)
N1 C8 C11 106.50(13)
C10 C8 C11 111.16(15)
C9 C8 C11 111.98(15)
N2 C11 C12 112.43(14)
N2 C11 C13 106.20(14)
C12 C11 C13 108.85(15)
N2 C11 C8 105.63(12)
C12 C11 C8 111.29(15)
C13 C11 C8 112.35(15)
C19 C14 C15 119.56(17)
C19 C14 C20 117.47(17)
C15 C14 C20 122.83(16)
O2 C15 C16 119.12(16)
O2 C15 C14 122.54(15)
C16 C15 C14 118.29(17)
C17 C16 C15 120.55(19)
C16 C17 C18 121.3(2)
C19 C18 C17 119.2(2)
C18 C19 C14 121.1(2)
N2 C20 C14 125.81(16)
O4 C21 O3 122.39(19)
O4 C21 C22 118.8(2)
O3 C21 C22 118.8(2)
O5 C23 O6 119.6(2)
O5 C23 C24 122.8(2)
O6 C23 C24 117.6(2)

loop_
_geom_bond_atom_site_label_1
_geom_bond_atom_site_label_2
_geom_bond_distance
Mn1 O1 1.8675(14)
Mn1 O2 1.8906(13)
Mn1 N1 1.9778(14)
Mn1 N2 1.9871(15)
Mn1 O3 2.1130(14)
N1 C7 1.290(2)
N1 C8 1.507(2)
N2 C20 1.283(2)
N2 C11 1.498(2)
O1 C2 1.317(2)
O2 C15 1.333(2)
O3 C21 1.262(2)
O4 C21 1.237(3)
O5 C23 1.203(2)
O6 C23 1.303(3)
C1 C2 1.402(3)
C1 C6 1.412(3)
C1 C7 1.435(3)
C2 C3 1.407(3)
C3 C4 1.374(4)
C4 C5 1.382(4)
C5 C6 1.364(4)
C8 C10 1.527(2)
C8 C9 1.532(3)
C8 C11 1.563(3)
C11 C12 1.529(2)
C11 C13 1.531(3)
C14 C19 1.406(3)
C14 C15 1.407(3)
C14 C20 1.440(2)
C15 C16 1.405(2)
C16 C17 1.373(3)
C17 C18 1.387(3)
C18 C19 1.368(3)
C21 C22 1.500(3)
C23 C24 1.477(3)
